data_1554819
loop_
_publ_author_name
'Chen, Daoqian'
'Lu, Long'
'Shen, Qilong'

_publ_section_title
;
 [Ag(bpy)(PPhtBu2)(OCF3)]: a stable nucleophilic reagent for
 chemoselective and stereospecific trifluoromethoxylation of secondary
 alkyl nosylates
;
_journal_issue 11
_journal_name_full 'Organic Chemistry Frontiers'
_journal_page_first 1801
_journal_paper_doi 10.1039/C9QO00278B
_journal_volume 6
_journal_year 2019
_chemical_absolute_configuration rmad
_chemical_formula_moiety 'C24 H31 Ag N2 P, F6 P'
_chemical_formula_sum 'C24 H31 Ag F6 N2 P2'
_chemical_formula_weight 631.32
_space_group_crystal_system monoclinic
_space_group_IT_number 7
_space_group_name_Hall 'P -2yc'
_space_group_name_H-M_alt 'P 1 c 1'
_atom_sites_solution_hydrogens geom
_atom_sites_solution_primary dual
_audit_creation_date 2018-12-11
_audit_creation_method
;
Olex2 1.2
(compiled 2018.05.29 svn.r3508 for OlexSys, GUI svn.r5506)
;
_audit_update_record
;
2019-01-07 deposited with the CCDC.	2019-04-11 downloaded from the CCDC.
;
_cell_angle_alpha 90
_cell_angle_beta 98.4810(10)
_cell_angle_gamma 90
_cell_formula_units_Z 4
_cell_length_a 15.2770(4)
_cell_length_b 8.0788(2)
_cell_length_c 21.7171(5)
_cell_measurement_reflns_used 9573
_cell_measurement_temperature 170(2)
_cell_measurement_theta_max 54.939
_cell_measurement_theta_min 3.582
_cell_volume 2651.01(11)
_computing_cell_refinement 'SAINT v8.37A (Bruker, 2015)'
_computing_data_reduction 'SAINT v8.37A (Bruker, 2015)'
_computing_molecular_graphics 'Olex2 (Dolomanov et al., 2009)'
_computing_publication_material 'Olex2 (Dolomanov et al., 2009)'
_computing_structure_refinement 'ShelXL (Sheldrick, 2015)'
_computing_structure_solution 'ShelXT (Sheldrick, 2015)'
_diffrn_ambient_temperature 169.96
_diffrn_measured_fraction_theta_full 0.995
_diffrn_measured_fraction_theta_max 0.993
_diffrn_measurement_device_type 'Bruker D8 Venture'
_diffrn_measurement_method '\f and \w scans'
_diffrn_radiation_type GaK\a
_diffrn_radiation_wavelength 1.34139
_diffrn_reflns_av_R_equivalents 0.0565
_diffrn_reflns_av_unetI/netI 0.0650
_diffrn_reflns_Laue_measured_fraction_full 0.995
_diffrn_reflns_Laue_measured_fraction_max 0.993
_diffrn_reflns_limit_h_max 18
_diffrn_reflns_limit_h_min -14
_diffrn_reflns_limit_k_max 9
_diffrn_reflns_limit_k_min -9
_diffrn_reflns_limit_l_max 26
_diffrn_reflns_limit_l_min -26
_diffrn_reflns_number 26082
_diffrn_reflns_point_group_measured_fraction_full 0.995
_diffrn_reflns_point_group_measured_fraction_max 0.993
_diffrn_reflns_theta_full 53.594
_diffrn_reflns_theta_max 54.935
_diffrn_reflns_theta_min 4.076
_diffrn_standards_number 0
_exptl_absorpt_coefficient_mu 5.160
_exptl_absorpt_correction_T_max 0.7508
_exptl_absorpt_correction_T_min 0.4671
_exptl_absorpt_correction_type multi-scan
_exptl_absorpt_process_details
'SADABS-2016/2 (Bruker,2016/2) was used for absorption correction. wR2(int) was 0.1876 before and 0.0991 after correction. The Ratio of minimum to maximum transmission is 0.6221. The \l/2 correction factor is Not present.'
_exptl_crystal_colour colourless
_exptl_crystal_density_diffrn 1.582
_exptl_crystal_description block
_exptl_crystal_F_000 1280
_exptl_crystal_size_max 0.15
_exptl_crystal_size_mid 0.1
_exptl_crystal_size_min 0.03
_refine_diff_density_max 0.477
_refine_diff_density_min -0.816
_refine_diff_density_rms 0.078
_refine_ls_abs_structure_details
;
 Refined as an inversion twin.
;
_refine_ls_abs_structure_Flack 0.103(11)
_refine_ls_extinction_method none
_refine_ls_goodness_of_fit_ref 1.036
_refine_ls_hydrogen_treatment constr
_refine_ls_matrix_type full
_refine_ls_number_parameters 644
_refine_ls_number_reflns 8710
_refine_ls_number_restraints 2
_refine_ls_restrained_S_all 1.036
_refine_ls_R_factor_all 0.0435
_refine_ls_R_factor_gt 0.0405
_refine_ls_shift/su_max 0.001
_refine_ls_shift/su_mean 0.000
_refine_ls_structure_factor_coef Fsqd
_refine_ls_weighting_details 'w=1/[\s^2^(Fo^2^)+(0.0512P)^2^+0.5431P] where P=(Fo^2^+2Fc^2^)/3'
_refine_ls_weighting_scheme calc
_refine_ls_wR_factor_gt 0.0968
_refine_ls_wR_factor_ref 0.0997
_reflns_Friedel_coverage 0.998
_reflns_Friedel_fraction_full 0.995
_reflns_Friedel_fraction_max 0.993
_reflns_number_gt 8220
_reflns_number_total 8710
_reflns_threshold_expression 'I > 2\s(I)'
_cod_data_source_file c9qo00278b2.cif
_cod_data_source_block mjl18631_0m
_cod_database_code 1554819
_shelx_shelxl_version_number 2016/6
_shelx_space_group_comment
;
The symmetry employed for this shelxl refinement is uniquely defined
by the following loop, which should always be used as a source of
symmetry information in preference to the above space-group names.
They are only intended as comments.
;
_shelx_estimated_absorpt_t_max 0.861
_shelx_estimated_absorpt_t_min 0.512
_olex2_refinement_description
;
1. Twinned data refinement
 Scales: 0.897(11)
 0.103(11)
2. Fixed Uiso
 At 1.2 times of:
  All C(H) groups
 At 1.5 times of:
  All C(H,H,H) groups
3.a Aromatic/amide H refined with riding coordinates:
 C4(H4), C5(H5), C6(H6), C7(H7), C8(H8), C15(H15), C16(H16), C17(H17),
 C18(H18), C21(H21), C22(H22), C23(H23), C24(H24), C28(H28), C29(H29), C30(H30),
  C31(H31), C32(H32), C39(H39), C40(H40), C41(H41), C42(H42), C45(H45),
 C46(H46), C47(H47), C48(H48)
3.b Idealised Me refined as rotating group:
 C9(H9A,H9B,H9C), C10(H10A,H10B,H10C), C11(H11A,H11B,H11C), C12(H12A,H12B,
 H12C), C13(H13A,H13B,H13C), C14(H14A,H14B,H14C), C33(H33A,H33B,H33C), C34(H34A,
 H34B,H34C), C35(H35A,H35B,H35C), C36(H36A,H36B,H36C), C37(H37A,H37B,H37C),
 C38(H38A,H38B,H38C)
;
_olex2_submission_special_instructions 'No special instructions were received'

loop_
_space_group_symop_operation_xyz
'x, y, z'
'x, -y, z+1/2'

loop_
_atom_site_label
_atom_site_type_symbol
_atom_site_fract_x
_atom_site_fract_y
_atom_site_fract_z
_atom_site_U_iso_or_equiv
_atom_site_adp_type
_atom_site_occupancy
_atom_site_site_symmetry_order
_atom_site_calc_flag
_atom_site_refinement_flags_posn
Ag1 Ag 0.73663(3) 0.78607(6) 0.48688(2) 0.02522(14) Uani 1 1 d .
P1 P 0.79068(12) 0.68989(18) 0.39680(8) 0.0191(3) Uani 1 1 d .
N1 N 0.7233(4) 1.0088(6) 0.5499(2) 0.0225(11) Uani 1 1 d .
N2 N 0.6313(4) 0.7230(7) 0.5508(3) 0.0263(13) Uani 1 1 d .
C1 C 0.9003(5) 0.5875(8) 0.4195(3) 0.0257(15) Uani 1 1 d .
C2 C 0.7929(5) 0.8615(8) 0.3387(3) 0.0264(15) Uani 1 1 d .
C3 C 0.7184(4) 0.5315(7) 0.3571(3) 0.0223(13) Uani 1 1 d .
C4 C 0.6484(5) 0.4750(9) 0.3866(4) 0.0375(18) Uani 1 1 d .
H4 H 0.641525 0.516963 0.426427 0.045 Uiso 1 1 calc R
C5 C 0.5886(6) 0.3581(11) 0.3581(4) 0.049(2) Uani 1 1 d .
H5 H 0.541564 0.321072 0.378807 0.059 Uiso 1 1 calc R
C6 C 0.5972(6) 0.2959(9) 0.3005(4) 0.041(2) Uani 1 1 d .
H6 H 0.556257 0.216484 0.281134 0.049 Uiso 1 1 calc R
C7 C 0.6656(5) 0.3498(9) 0.2712(4) 0.0326(16) Uani 1 1 d .
H7 H 0.671444 0.307662 0.231211 0.039 Uiso 1 1 calc R
C8 C 0.7261(5) 0.4645(8) 0.2990(3) 0.0274(15) Uani 1 1 d .
H8 H 0.773617 0.498205 0.278199 0.033 Uiso 1 1 calc R
C9 C 0.6972(6) 0.8875(9) 0.3074(4) 0.0406(19) Uani 1 1 d .
H9A H 0.677940 0.791585 0.281242 0.061 Uiso 1 1 calc GR
H9B H 0.693730 0.987430 0.281575 0.061 Uiso 1 1 calc GR
H9C H 0.658626 0.900112 0.339403 0.061 Uiso 1 1 calc GR
C10 C 0.8527(6) 0.8340(9) 0.2896(4) 0.0354(18) Uani 1 1 d .
H10A H 0.914062 0.822223 0.309880 0.053 Uiso 1 1 calc GR
H10B H 0.848146 0.928896 0.261181 0.053 Uiso 1 1 calc GR
H10C H 0.834439 0.733203 0.266058 0.053 Uiso 1 1 calc GR
C11 C 0.8223(6) 1.0218(9) 0.3747(4) 0.0381(19) Uani 1 1 d .
H11A H 0.781562 1.045823 0.404376 0.057 Uiso 1 1 calc GR
H11B H 0.821818 1.113899 0.345272 0.057 Uiso 1 1 calc GR
H11C H 0.882304 1.007207 0.397197 0.057 Uiso 1 1 calc GR
C12 C 0.9395(5) 0.4982(10) 0.3679(4) 0.0387(18) Uani 1 1 d .
H12A H 0.898955 0.410709 0.350228 0.058 Uiso 1 1 calc GR
H12B H 0.996583 0.449146 0.385090 0.058 Uiso 1 1 calc GR
H12C H 0.948222 0.577426 0.335120 0.058 Uiso 1 1 calc GR
C13 C 0.9661(5) 0.7160(9) 0.4512(4) 0.0342(17) Uani 1 1 d .
H13A H 0.980194 0.795979 0.420133 0.051 Uiso 1 1 calc GR
H13B H 1.020371 0.660119 0.470066 0.051 Uiso 1 1 calc GR
H13C H 0.939619 0.774095 0.483503 0.051 Uiso 1 1 calc GR
C14 C 0.8834(5) 0.4575(9) 0.4685(3) 0.0372(17) Uani 1 1 d .
H14A H 0.863992 0.513275 0.504167 0.056 Uiso 1 1 calc GR
H14B H 0.938130 0.396203 0.482316 0.056 Uiso 1 1 calc GR
H14C H 0.837346 0.380425 0.449981 0.056 Uiso 1 1 calc GR
C15 C 0.7741(5) 1.1422(9) 0.5504(3) 0.0343(17) Uani 1 1 d .
H15 H 0.815458 1.147626 0.521792 0.041 Uiso 1 1 calc R
C16 C 0.7694(6) 1.2747(9) 0.5908(4) 0.0372(19) Uani 1 1 d .
H16 H 0.807785 1.367289 0.591092 0.045 Uiso 1 1 calc R
C17 C 0.7077(6) 1.2660(10) 0.6297(4) 0.0396(19) Uani 1 1 d .
H17 H 0.701273 1.356052 0.656853 0.048 Uiso 1 1 calc R
C18 C 0.6542(5) 1.1286(9) 0.6306(3) 0.0329(16) Uani 1 1 d .
H18 H 0.611927 1.122009 0.658463 0.040 Uiso 1 1 calc R
C19 C 0.6639(4) 0.9998(8) 0.5894(3) 0.0227(14) Uani 1 1 d .
C20 C 0.6104(4) 0.8457(8) 0.5884(3) 0.0235(14) Uani 1 1 d .
C21 C 0.5426(5) 0.8273(10) 0.6237(4) 0.0339(17) Uani 1 1 d .
H21 H 0.528557 0.914938 0.649723 0.041 Uiso 1 1 calc R
C22 C 0.4958(6) 0.6818(10) 0.6209(4) 0.043(2) Uani 1 1 d .
H22 H 0.448665 0.668302 0.644538 0.052 Uiso 1 1 calc R
C23 C 0.5179(6) 0.5554(11) 0.5834(4) 0.046(2) Uani 1 1 d .
H23 H 0.487513 0.452511 0.581310 0.055 Uiso 1 1 calc R
C24 C 0.5848(6) 0.5824(9) 0.5492(4) 0.0364(18) Uani 1 1 d .
H24 H 0.599232 0.496059 0.522726 0.044 Uiso 1 1 calc R
Ag2 Ag 0.20380(3) 0.31040(6) 0.45612(2) 0.02610(14) Uani 1 1 d .
P2 P 0.24577(12) 0.20311(18) 0.36460(8) 0.0191(4) Uani 1 1 d .
N3 N 0.2142(4) 0.5295(6) 0.5227(2) 0.0254(12) Uani 1 1 d .
N4 N 0.1095(4) 0.2616(7) 0.5270(3) 0.0234(12) Uani 1 1 d .
C25 C 0.1599(4) 0.0510(8) 0.3290(3) 0.0232(13) Uani 1 1 d .
C26 C 0.2690(5) 0.3724(8) 0.3100(3) 0.0252(14) Uani 1 1 d .
C27 C 0.3491(5) 0.0904(8) 0.3832(3) 0.0233(14) Uani 1 1 d .
C28 C 0.3933(5) 0.1033(11) 0.4436(3) 0.0389(19) Uani 1 1 d .
H28 H 0.370057 0.171281 0.473026 0.047 Uiso 1 1 calc R
C29 C 0.4718(6) 0.0164(14) 0.4611(4) 0.059(3) Uani 1 1 d .
H29 H 0.502065 0.025195 0.502466 0.071 Uiso 1 1 calc R
C30 C 0.5053(6) -0.0820(12) 0.4186(4) 0.054(2) Uani 1 1 d .
H30 H 0.558758 -0.141210 0.430895 0.065 Uiso 1 1 calc R
C31 C 0.4633(5) -0.0959(10) 0.3591(4) 0.0420(19) Uani 1 1 d .
H31 H 0.487174 -0.164657 0.330204 0.050 Uiso 1 1 calc R
C32 C 0.3851(4) -0.0092(9) 0.3406(3) 0.0299(16) Uani 1 1 d .
H32 H 0.356077 -0.017693 0.298920 0.036 Uiso 1 1 calc R
C33 C 0.3167(6) 0.3149(9) 0.2564(4) 0.0358(18) Uani 1 1 d .
H33A H 0.375243 0.271564 0.273363 0.054 Uiso 1 1 calc GR
H33B H 0.323430 0.408672 0.228883 0.054 Uiso 1 1 calc GR
H33C H 0.281968 0.227741 0.232819 0.054 Uiso 1 1 calc GR
C34 C 0.1829(5) 0.4601(9) 0.2843(3) 0.0338(16) Uani 1 1 d .
H34A H 0.196111 0.558368 0.260856 0.051 Uiso 1 1 calc GR
H34B H 0.152075 0.493396 0.318796 0.051 Uiso 1 1 calc GR
H34C H 0.145148 0.384741 0.256651 0.051 Uiso 1 1 calc GR
C35 C 0.3290(6) 0.4943(9) 0.3500(3) 0.0362(17) Uani 1 1 d .
H35A H 0.296753 0.543230 0.381274 0.054 Uiso 1 1 calc GR
H35B H 0.347524 0.582020 0.323501 0.054 Uiso 1 1 calc GR
H35C H 0.381390 0.435921 0.370846 0.054 Uiso 1 1 calc GR
C36 C 0.0690(4) 0.1240(9) 0.3348(3) 0.0281(15) Uani 1 1 d .
H36A H 0.062691 0.133917 0.378909 0.042 Uiso 1 1 calc GR
H36B H 0.022583 0.051152 0.313892 0.042 Uiso 1 1 calc GR
H36C H 0.063498 0.233709 0.315339 0.042 Uiso 1 1 calc GR
C37 C 0.1728(5) -0.1055(9) 0.3694(4) 0.0356(17) Uani 1 1 d .
H37A H 0.228188 -0.160028 0.363338 0.053 Uiso 1 1 calc GR
H37B H 0.123127 -0.181294 0.357383 0.053 Uiso 1 1 calc GR
H37C H 0.175279 -0.075079 0.413315 0.053 Uiso 1 1 calc GR
C38 C 0.1615(5) 0.0053(9) 0.2606(3) 0.0327(16) Uani 1 1 d .
H38A H 0.150905 0.104776 0.234708 0.049 Uiso 1 1 calc GR
H38B H 0.115116 -0.076421 0.247325 0.049 Uiso 1 1 calc GR
H38C H 0.219328 -0.041510 0.256038 0.049 Uiso 1 1 calc GR
C39 C 0.2654(5) 0.6610(9) 0.5170(3) 0.0335(17) Uani 1 1 d .
H39 H 0.304220 0.658617 0.486603 0.040 Uiso 1 1 calc R
C40 C 0.2639(6) 0.8018(9) 0.5542(4) 0.0362(19) Uani 1 1 d .
H40 H 0.302584 0.892294 0.550512 0.043 Uiso 1 1 calc R
C41 C 0.2053(6) 0.8056(8) 0.5959(4) 0.0337(18) Uani 1 1 d .
H41 H 0.201115 0.901153 0.620732 0.040 Uiso 1 1 calc R
C42 C 0.1521(5) 0.6701(9) 0.6018(3) 0.0300(16) Uani 1 1 d .
H42 H 0.110976 0.671869 0.630663 0.036 Uiso 1 1 calc R
C43 C 0.1592(4) 0.5312(8) 0.5651(3) 0.0225(14) Uani 1 1 d .
C44 C 0.1063(4) 0.3777(8) 0.5708(3) 0.0225(13) Uani 1 1 d .
C45 C 0.0579(5) 0.3551(10) 0.6190(3) 0.0327(16) Uani 1 1 d .
H45 H 0.057237 0.438441 0.649808 0.039 Uiso 1 1 calc R
C46 C 0.0102(6) 0.2098(9) 0.6223(4) 0.0353(18) Uani 1 1 d .
H46 H -0.024408 0.193553 0.654717 0.042 Uiso 1 1 calc R
C47 C 0.0139(5) 0.0888(9) 0.5774(3) 0.0354(17) Uani 1 1 d .
H47 H -0.017213 -0.012626 0.578596 0.043 Uiso 1 1 calc R
C48 C 0.0639(5) 0.1203(9) 0.5312(3) 0.0293(16) Uani 1 1 d .
H48 H 0.066481 0.037721 0.500374 0.035 Uiso 1 1 calc R
P3 P 0.88908(13) 0.7136(2) 0.67346(8) 0.0256(4) Uani 1 1 d .
F1 F 0.8998(4) 0.6747(7) 0.6027(2) 0.0644(16) Uani 1 1 d .
F2 F 0.8741(4) 0.9029(6) 0.6568(2) 0.0599(15) Uani 1 1 d .
F3 F 0.9928(4) 0.7424(8) 0.6884(3) 0.0596(14) Uani 1 1 d .
F4 F 0.9023(4) 0.5215(6) 0.6898(3) 0.0645(15) Uani 1 1 d .
F5 F 0.7854(4) 0.6808(8) 0.6580(3) 0.0655(17) Uani 1 1 d .
F6 F 0.8790(3) 0.7509(5) 0.74358(19) 0.0364(10) Uani 1 1 d .
P4 P 0.36850(14) 0.2109(2) 0.65706(9) 0.0280(4) Uani 1 1 d .
F7 F 0.3569(3) 0.4002(5) 0.6372(2) 0.0432(11) Uani 1 1 d .
F8 F 0.2730(4) 0.1736(7) 0.6234(4) 0.097(3) Uani 1 1 d .
F9 F 0.3787(4) 0.0205(5) 0.6768(2) 0.0514(12) Uani 1 1 d .
F10 F 0.4652(4) 0.2464(8) 0.6911(3) 0.081(2) Uani 1 1 d .
F11 F 0.4105(5) 0.1695(7) 0.5964(3) 0.077(2) Uani 1 1 d .
F12 F 0.3329(5) 0.2504(7) 0.7204(3) 0.074(2) Uani 1 1 d .

loop_
_atom_site_aniso_label
_atom_site_aniso_U_11
_atom_site_aniso_U_22
_atom_site_aniso_U_33
_atom_site_aniso_U_23
_atom_site_aniso_U_13
_atom_site_aniso_U_12
Ag1 0.0240(3) 0.0272(2) 0.0259(3) -0.0029(2) 0.0086(2) 0.0013(2)
P1 0.0195(9) 0.0163(8) 0.0223(8) -0.0009(6) 0.0054(7) -0.0007(6)
N1 0.025(3) 0.020(3) 0.023(3) -0.002(2) 0.005(2) -0.001(2)
N2 0.028(4) 0.024(3) 0.028(3) 0.001(2) 0.011(3) 0.002(2)
C1 0.025(4) 0.024(3) 0.027(3) -0.001(3) 0.000(3) 0.001(3)
C2 0.033(4) 0.018(3) 0.030(3) 0.001(3) 0.008(3) -0.004(3)
C3 0.020(3) 0.016(3) 0.030(3) 0.000(2) 0.003(3) 0.000(3)
C4 0.037(4) 0.035(4) 0.044(4) -0.014(3) 0.020(3) -0.012(3)
C5 0.031(5) 0.050(5) 0.070(6) -0.010(5) 0.022(4) -0.016(4)
C6 0.026(4) 0.033(4) 0.062(5) -0.016(3) 0.004(4) -0.008(3)
C7 0.027(4) 0.031(4) 0.039(4) -0.010(3) 0.000(3) -0.001(3)
C8 0.029(4) 0.024(3) 0.030(3) 0.000(3) 0.005(3) -0.001(3)
C9 0.045(5) 0.028(4) 0.046(4) 0.009(3) -0.003(4) 0.005(3)
C10 0.050(5) 0.023(3) 0.037(4) 0.002(3) 0.017(4) -0.010(3)
C11 0.056(5) 0.021(3) 0.038(4) -0.002(3) 0.008(4) -0.002(3)
C12 0.027(4) 0.045(4) 0.044(4) -0.011(4) 0.006(3) 0.012(4)
C13 0.023(4) 0.040(4) 0.036(4) -0.006(3) -0.005(3) -0.003(3)
C14 0.041(5) 0.030(4) 0.039(4) 0.012(3) 0.001(3) 0.005(3)
C15 0.035(4) 0.034(4) 0.034(4) -0.005(3) 0.005(3) -0.004(3)
C16 0.045(5) 0.035(4) 0.033(4) -0.011(3) 0.007(4) -0.006(4)
C17 0.051(6) 0.033(4) 0.033(4) -0.009(3) 0.002(4) 0.000(4)
C18 0.036(4) 0.040(4) 0.024(3) -0.003(3) 0.007(3) 0.003(3)
C19 0.018(3) 0.025(3) 0.024(3) 0.002(3) -0.003(3) 0.008(3)
C20 0.018(3) 0.029(3) 0.023(3) 0.007(3) 0.002(3) 0.005(3)
C21 0.028(4) 0.043(4) 0.031(4) 0.002(3) 0.006(3) 0.008(3)
C22 0.039(5) 0.052(5) 0.043(5) 0.013(4) 0.018(4) -0.003(4)
C23 0.053(6) 0.043(5) 0.046(5) 0.005(4) 0.026(4) -0.015(4)
C24 0.038(5) 0.029(4) 0.045(5) 0.003(3) 0.015(4) -0.006(3)
Ag2 0.0282(3) 0.0268(2) 0.0242(3) -0.0053(2) 0.0068(2) 0.0022(2)
P2 0.0171(9) 0.0187(8) 0.0213(8) -0.0008(6) 0.0025(7) 0.0023(6)
N3 0.030(3) 0.020(3) 0.025(3) -0.007(2) 0.001(2) -0.003(2)
N4 0.023(3) 0.023(3) 0.026(3) -0.003(2) 0.007(2) 0.000(2)
C25 0.020(3) 0.022(3) 0.028(3) -0.006(3) 0.005(3) 0.000(3)
C26 0.030(4) 0.020(3) 0.026(3) 0.001(3) 0.005(3) -0.001(3)
C27 0.020(4) 0.021(3) 0.028(3) 0.004(3) 0.002(3) -0.001(3)
C28 0.029(4) 0.063(5) 0.023(3) 0.004(3) -0.003(3) 0.007(4)
C29 0.037(5) 0.101(8) 0.038(5) 0.015(5) 0.000(4) 0.027(5)
C30 0.030(5) 0.081(7) 0.050(5) 0.027(5) -0.002(4) 0.025(4)
C31 0.026(4) 0.047(5) 0.054(5) 0.007(4) 0.012(4) 0.013(4)
C32 0.021(4) 0.033(4) 0.034(4) 0.003(3) -0.001(3) 0.005(3)
C33 0.040(5) 0.031(4) 0.039(4) 0.003(3) 0.014(4) 0.000(3)
C34 0.039(4) 0.026(3) 0.038(4) 0.005(3) 0.007(3) 0.008(3)
C35 0.044(5) 0.026(4) 0.037(4) -0.001(3) 0.003(3) -0.010(3)
C36 0.021(4) 0.030(3) 0.034(4) -0.002(3) 0.003(3) 0.001(3)
C37 0.033(4) 0.024(4) 0.051(4) 0.002(3) 0.008(3) -0.003(3)
C38 0.025(4) 0.038(4) 0.033(4) -0.015(3) 0.000(3) -0.001(3)
C39 0.035(4) 0.036(4) 0.033(4) -0.013(3) 0.014(3) -0.010(3)
C40 0.043(5) 0.029(4) 0.035(4) -0.004(3) 0.000(4) -0.007(3)
C41 0.038(5) 0.030(4) 0.031(4) -0.010(3) -0.003(3) 0.002(3)
C42 0.029(4) 0.031(4) 0.030(4) -0.008(3) 0.004(3) 0.001(3)
C43 0.021(3) 0.023(3) 0.023(3) -0.002(2) 0.001(3) 0.002(3)
C44 0.019(3) 0.029(3) 0.018(3) -0.001(3) 0.002(3) 0.005(3)
C45 0.028(4) 0.037(4) 0.033(4) -0.005(3) 0.004(3) -0.003(3)
C46 0.030(4) 0.046(5) 0.031(4) 0.005(3) 0.007(3) -0.004(3)
C47 0.028(4) 0.036(4) 0.043(4) 0.005(3) 0.005(3) -0.003(3)
C48 0.034(4) 0.024(4) 0.033(4) -0.003(3) 0.013(3) -0.004(3)
P3 0.0248(10) 0.0274(9) 0.0246(9) -0.0017(6) 0.0038(7) -0.0010(7)
F1 0.080(4) 0.088(4) 0.029(3) -0.018(2) 0.018(3) -0.015(3)
F2 0.089(4) 0.035(3) 0.059(3) 0.018(2) 0.021(3) 0.008(3)
F3 0.027(3) 0.094(4) 0.059(4) -0.024(3) 0.009(2) -0.011(3)
F4 0.095(4) 0.029(2) 0.073(3) -0.002(2) 0.024(3) 0.011(3)
F5 0.032(3) 0.095(4) 0.066(4) -0.010(3) -0.006(3) -0.013(3)
F6 0.045(3) 0.039(2) 0.028(2) -0.0068(18) 0.0138(19) -0.005(2)
P4 0.0311(11) 0.0230(9) 0.0318(10) -0.0010(7) 0.0111(8) -0.0025(7)
F7 0.057(3) 0.022(2) 0.053(3) 0.0039(19) 0.016(2) -0.003(2)
F8 0.057(4) 0.047(3) 0.169(8) 0.001(4) -0.047(5) -0.013(3)
F9 0.067(3) 0.029(2) 0.064(3) 0.009(2) 0.030(3) 0.009(2)
F10 0.050(4) 0.076(4) 0.107(6) 0.001(4) -0.023(4) -0.010(3)
F11 0.140(6) 0.049(3) 0.053(3) 0.006(3) 0.054(4) 0.023(4)
F12 0.131(6) 0.037(3) 0.072(4) 0.001(3) 0.069(4) 0.008(3)

loop_
_atom_type_symbol
_atom_type_description
_atom_type_scat_dispersion_real
_atom_type_scat_dispersion_imag
_atom_type_scat_source
C C 0.0148 0.0070 'International Tables Vol C Tables 4.2.6.8 and 6.1.1.4'
H H 0.0000 0.0000 'International Tables Vol C Tables 4.2.6.8 and 6.1.1.4'
Ag Ag 0.0963 3.3588 'International Tables Vol C Tables 4.2.6.8 and 6.1.1.4'
F F 0.0583 0.0400 'International Tables Vol C Tables 4.2.6.8 and 6.1.1.4'
N N 0.0253 0.0136 'International Tables Vol C Tables 4.2.6.8 and 6.1.1.4'
P P 0.2596 0.3354 'International Tables Vol C Tables 4.2.6.8 and 6.1.1.4'

loop_
_geom_angle_atom_site_label_1
_geom_angle_atom_site_label_2
_geom_angle_atom_site_label_3
_geom_angle
N1 Ag1 P1 145.71(14)
N1 Ag1 N2 71.68(19)
N2 Ag1 P1 140.97(15)
C1 P1 Ag1 109.7(2)
C1 P1 C2 113.6(3)
C2 P1 Ag1 110.9(2)
C3 P1 Ag1 111.2(2)
C3 P1 C1 105.7(3)
C3 P1 C2 105.7(3)
C15 N1 Ag1 122.7(5)
C15 N1 C19 119.3(6)
C19 N1 Ag1 118.0(4)
C20 N2 Ag1 116.4(4)
C24 N2 Ag1 125.5(5)
C24 N2 C20 117.8(6)
C12 C1 P1 116.7(5)
C12 C1 C13 110.3(6)
C12 C1 C14 107.9(6)
C13 C1 P1 108.7(5)
C13 C1 C14 108.4(6)
C14 C1 P1 104.4(5)
C9 C2 P1 106.8(5)
C9 C2 C11 107.3(6)
C10 C2 P1 115.8(5)
C10 C2 C9 110.0(6)
C10 C2 C11 108.5(6)
C11 C2 P1 108.2(5)
C4 C3 P1 117.6(5)
C8 C3 P1 125.1(5)
C8 C3 C4 117.3(6)
C3 C4 H4 119.5
C5 C4 C3 120.9(7)
C5 C4 H4 119.5
C4 C5 H5 119.8
C6 C5 C4 120.5(7)
C6 C5 H5 119.8
C5 C6 H6 120.4
C7 C6 C5 119.2(7)
C7 C6 H6 120.4
C6 C7 H7 119.5
C6 C7 C8 121.1(7)
C8 C7 H7 119.5
C3 C8 H8 119.5
C7 C8 C3 121.0(7)
C7 C8 H8 119.5
C2 C9 H9A 109.5
C2 C9 H9B 109.5
C2 C9 H9C 109.5
H9A C9 H9B 109.5
H9A C9 H9C 109.5
H9B C9 H9C 109.5
C2 C10 H10A 109.5
C2 C10 H10B 109.5
C2 C10 H10C 109.5
H10A C10 H10B 109.5
H10A C10 H10C 109.5
H10B C10 H10C 109.5
C2 C11 H11A 109.5
C2 C11 H11B 109.5
C2 C11 H11C 109.5
H11A C11 H11B 109.5
H11A C11 H11C 109.5
H11B C11 H11C 109.5
C1 C12 H12A 109.5
C1 C12 H12B 109.5
C1 C12 H12C 109.5
H12A C12 H12B 109.5
H12A C12 H12C 109.5
H12B C12 H12C 109.5
C1 C13 H13A 109.5
C1 C13 H13B 109.5
C1 C13 H13C 109.5
H13A C13 H13B 109.5
H13A C13 H13C 109.5
H13B C13 H13C 109.5
C1 C14 H14A 109.5
C1 C14 H14B 109.5
C1 C14 H14C 109.5
H14A C14 H14B 109.5
H14A C14 H14C 109.5
H14B C14 H14C 109.5
N1 C15 H15 118.5
N1 C15 C16 123.0(7)
C16 C15 H15 118.5
C15 C16 H16 121.4
C17 C16 C15 117.2(7)
C17 C16 H16 121.4
C16 C17 H17 119.5
C16 C17 C18 121.1(7)
C18 C17 H17 119.5
C17 C18 H18 120.9
C17 C18 C19 118.2(7)
C19 C18 H18 120.9
N1 C19 C18 121.1(6)
N1 C19 C20 117.3(6)
C18 C19 C20 121.6(6)
N2 C20 C19 116.3(6)
N2 C20 C21 121.2(7)
C21 C20 C19 122.5(6)
C20 C21 H21 120.2
C22 C21 C20 119.7(7)
C22 C21 H21 120.2
C21 C22 H22 120.4
C21 C22 C23 119.2(8)
C23 C22 H22 120.4
C22 C23 H23 121.0
C24 C23 C22 118.1(8)
C24 C23 H23 121.0
N2 C24 C23 124.0(8)
N2 C24 H24 118.0
C23 C24 H24 118.0
N3 Ag2 P2 145.52(15)
N3 Ag2 N4 72.5(2)
N4 Ag2 P2 141.60(15)
C25 P2 Ag2 109.3(2)
C26 P2 Ag2 111.6(2)
C26 P2 C25 113.7(3)
C27 P2 Ag2 109.6(2)
C27 P2 C25 107.1(3)
C27 P2 C26 105.5(3)
C39 N3 Ag2 123.1(5)
C39 N3 C43 119.5(6)
C43 N3 Ag2 117.0(4)
C44 N4 Ag2 116.6(4)
C44 N4 C48 118.0(6)
C48 N4 Ag2 125.1(5)
C36 C25 P2 107.5(4)
C36 C25 C37 108.1(6)
C36 C25 C38 108.4(5)
C37 C25 P2 106.3(4)
C38 C25 P2 116.6(5)
C38 C25 C37 109.7(6)
C33 C26 P2 114.5(5)
C34 C26 P2 109.6(5)
C34 C26 C33 110.1(6)
C34 C26 C35 108.8(6)
C35 C26 P2 105.3(4)
C35 C26 C33 108.3(6)
C28 C27 P2 117.3(6)
C28 C27 C32 118.9(7)
C32 C27 P2 123.8(5)
C27 C28 H28 120.0
C27 C28 C29 120.0(8)
C29 C28 H28 120.0
C28 C29 H29 120.0
C30 C29 C28 120.0(8)
C30 C29 H29 120.0
C29 C30 H30 119.5
C31 C30 C29 121.1(7)
C31 C30 H30 119.5
C30 C31 H31 120.1
C30 C31 C32 119.8(8)
C32 C31 H31 120.1
C27 C32 H32 119.9
C31 C32 C27 120.3(7)
C31 C32 H32 119.9
C26 C33 H33A 109.5
C26 C33 H33B 109.5
C26 C33 H33C 109.5
H33A C33 H33B 109.5
H33A C33 H33C 109.5
H33B C33 H33C 109.5
C26 C34 H34A 109.5
C26 C34 H34B 109.5
C26 C34 H34C 109.5
H34A C34 H34B 109.5
H34A C34 H34C 109.5
H34B C34 H34C 109.5
C26 C35 H35A 109.5
C26 C35 H35B 109.5
C26 C35 H35C 109.5
H35A C35 H35B 109.5
H35A C35 H35C 109.5
H35B C35 H35C 109.5
C25 C36 H36A 109.5
C25 C36 H36B 109.5
C25 C36 H36C 109.5
H36A C36 H36B 109.5
H36A C36 H36C 109.5
H36B C36 H36C 109.5
C25 C37 H37A 109.5
C25 C37 H37B 109.5
C25 C37 H37C 109.5
H37A C37 H37B 109.5
H37A C37 H37C 109.5
H37B C37 H37C 109.5
C25 C38 H38A 109.5
C25 C38 H38B 109.5
C25 C38 H38C 109.5
H38A C38 H38B 109.5
H38A C38 H38C 109.5
H38B C38 H38C 109.5
N3 C39 H39 118.8
N3 C39 C40 122.3(7)
C40 C39 H39 118.8
C39 C40 H40 121.0
C41 C40 C39 118.0(7)
C41 C40 H40 121.0
C40 C41 H41 120.1
C40 C41 C42 119.9(7)
C42 C41 H41 120.1
C41 C42 H42 120.4
C41 C42 C43 119.3(7)
C43 C42 H42 120.4
N3 C43 C42 121.0(6)
N3 C43 C44 116.8(5)
C42 C43 C44 122.2(6)
N4 C44 C43 116.4(6)
N4 C44 C45 121.7(6)
C45 C44 C43 121.9(6)
C44 C45 H45 120.2
C44 C45 C46 119.6(7)
C46 C45 H45 120.2
C45 C46 H46 120.6
C47 C46 C45 118.9(7)
C47 C46 H46 120.6
C46 C47 H47 121.0
C48 C47 C46 117.9(7)
C48 C47 H47 121.0
N4 C48 C47 123.8(7)
N4 C48 H48 118.1
C47 C48 H48 118.1
F2 P3 F1 90.2(3)
F2 P3 F3 90.7(3)
F2 P3 F4 178.9(4)
F2 P3 F5 90.4(3)
F2 P3 F6 90.2(3)
F3 P3 F1 89.1(3)
F3 P3 F4 90.4(3)
F3 P3 F5 178.8(3)
F4 P3 F1 89.7(3)
F5 P3 F1 90.3(3)
F5 P3 F4 88.5(3)
F6 P3 F1 179.5(3)
F6 P3 F3 90.7(3)
F6 P3 F4 89.9(3)
F6 P3 F5 90.0(3)
F7 P4 F9 179.2(3)
F8 P4 F7 90.0(3)
F8 P4 F9 89.3(3)
F8 P4 F10 179.4(4)
F8 P4 F11 92.0(5)
F8 P4 F12 91.7(5)
F10 P4 F7 90.7(3)
F10 P4 F9 90.1(3)
F10 P4 F11 87.8(4)
F10 P4 F12 88.5(4)
F11 P4 F7 91.1(3)
F11 P4 F9 89.2(3)
F11 P4 F12 176.1(5)
F12 P4 F7 90.2(3)
F12 P4 F9 89.6(3)

loop_
_geom_bond_atom_site_label_1
_geom_bond_atom_site_label_2
_geom_bond_distance
Ag1 P1 2.3640(18)
Ag1 N1 2.288(5)
Ag1 N2 2.330(6)
P1 C1 1.868(7)
P1 C2 1.879(7)
P1 C3 1.822(6)
N1 C15 1.327(9)
N1 C19 1.340(9)
N2 C20 1.353(9)
N2 C24 1.338(10)
C1 C12 1.528(10)
C1 C13 1.535(10)
C1 C14 1.544(9)
C2 C9 1.533(11)
C2 C10 1.519(10)
C2 C11 1.544(10)
C3 C4 1.401(10)
C3 C8 1.394(9)
C4 H4 0.9500
C4 C5 1.393(11)
C5 H5 0.9500
C5 C6 1.373(12)
C6 H6 0.9500
C6 C7 1.371(12)
C7 H7 0.9500
C7 C8 1.384(10)
C8 H8 0.9500
C9 H9A 0.9800
C9 H9B 0.9800
C9 H9C 0.9800
C10 H10A 0.9800
C10 H10B 0.9800
C10 H10C 0.9800
C11 H11A 0.9800
C11 H11B 0.9800
C11 H11C 0.9800
C12 H12A 0.9800
C12 H12B 0.9800
C12 H12C 0.9800
C13 H13A 0.9800
C13 H13B 0.9800
C13 H13C 0.9800
C14 H14A 0.9800
C14 H14B 0.9800
C14 H14C 0.9800
C15 H15 0.9500
C15 C16 1.393(10)
C16 H16 0.9500
C16 C17 1.358(12)
C17 H17 0.9500
C17 C18 1.380(12)
C18 H18 0.9500
C18 C19 1.394(9)
C19 C20 1.488(10)
C20 C21 1.384(10)
C21 H21 0.9500
C21 C22 1.373(11)
C22 H22 0.9500
C22 C23 1.380(12)
C23 H23 0.9500
C23 C24 1.366(11)
C24 H24 0.9500
Ag2 P2 2.3429(17)
Ag2 N3 2.276(5)
Ag2 N4 2.292(6)
P2 C25 1.878(7)
P2 C26 1.878(7)
P2 C27 1.815(7)
N3 C39 1.336(9)
N3 C43 1.336(8)
N4 C44 1.343(8)
N4 C48 1.347(9)
C25 C36 1.532(9)
C25 C37 1.536(9)
C25 C38 1.533(9)
C26 C33 1.532(10)
C26 C34 1.526(10)
C26 C35 1.527(9)
C27 C28 1.389(10)
C27 C32 1.398(10)
C28 H28 0.9500
C28 C29 1.392(11)
C29 H29 0.9500
C29 C30 1.375(13)
C30 H30 0.9500
C30 C31 1.360(12)
C31 H31 0.9500
C31 C32 1.392(10)
C32 H32 0.9500
C33 H33A 0.9800
C33 H33B 0.9800
C33 H33C 0.9800
C34 H34A 0.9800
C34 H34B 0.9800
C34 H34C 0.9800
C35 H35A 0.9800
C35 H35B 0.9800
C35 H35C 0.9800
C36 H36A 0.9800
C36 H36B 0.9800
C36 H36C 0.9800
C37 H37A 0.9800
C37 H37B 0.9800
C37 H37C 0.9800
C38 H38A 0.9800
C38 H38B 0.9800
C38 H38C 0.9800
C39 H39 0.9500
C39 C40 1.397(10)
C40 H40 0.9500
C40 C41 1.365(12)
C41 H41 0.9500
C41 C42 1.381(11)
C42 H42 0.9500
C42 C43 1.390(9)
C43 C44 1.496(9)
C44 C45 1.380(9)
C45 H45 0.9500
C45 C46 1.389(11)
C46 H46 0.9500
C46 C47 1.388(11)
C47 H47 0.9500
C47 C48 1.371(10)
C48 H48 0.9500
P3 F1 1.601(5)
P3 F2 1.581(5)
P3 F3 1.587(6)
P3 F4 1.598(5)
P3 F5 1.592(6)
P3 F6 1.582(4)
P4 F7 1.593(4)
P4 F8 1.561(6)
P4 F9 1.599(5)
P4 F10 1.578(6)
P4 F11 1.584(6)
P4 F12 1.585(5)

loop_
_twin_individual_id
_twin_individual_mass_fraction_refined
1 0.897(11)
2 0.103(11)
